data_8103021
loop_
_publ_author_name
'Qiong-Hua Jin'
'Li-Li Zhou'
'Xiao-Dong Yang'
'Jing-Jing Sun'
'Pei-Zhou Li'

_publ_section_title
;
 Crystal structure of [m-bis(diphenylphosphino)
 methane]-bis-m-iodo-quinoline-isoquinolinedicopper(I),
 [Cu2(CH2(P(C6H5)2)2)(C9H7N)(i-C9H7N)]I2
;
_journal_issue 2
_journal_name_full 'Zeitschrift f\"ur Kristallographie - New Crystal Structures'
_journal_page_first 139
_journal_volume 223
_journal_year 2008
_chemical_formula_sum 'C43 H36 Cu2 I2 N2 P2'
_chemical_formula_weight 1023.58
_chemical_name_systematic
;
 Crystal structure of {[\m-bis(diphenylphosphino)
methane]-bis-\m-iodo-quinoline-isoquinolinedicopper(I)},
[Cu~2~(dppm)(C~9~H~7~N)(i-C~9~H~7~N)I~2~] 

;
_space_group_IT_number 61
_symmetry_cell_setting orthorhombic
_symmetry_space_group_name_Hall '-P 2ac 2ab'
_symmetry_space_group_name_H-M 'P b c a'
_atom_sites_solution_hydrogens geom
_atom_sites_solution_primary direct
_atom_sites_solution_secondary difmap
_audit_creation_method SHELXL-97
_cell_angle_alpha 90.00
_cell_angle_beta 90.00
_cell_angle_gamma 90.00
_cell_formula_units_Z 8
_cell_length_a 17.6043(4)
_cell_length_b 19.9970(5)
_cell_length_c 22.5109(6)
_cell_measurement_reflns_used 9129
_cell_measurement_temperature 273(2)
_cell_measurement_theta_max 24.26
_cell_measurement_theta_min 2.51
_cell_volume 7924.6(3)
_computing_cell_refinement 'Bruker SMART'
_computing_data_collection 'Bruker SMART'
_computing_data_reduction 'Bruker SAINT'
_computing_molecular_graphics 'Bruker SHELXTL'
_computing_publication_material 'Bruker SHELXTL'
_computing_structure_refinement 'SHELXL-97 (Sheldrick, 1997)'
_computing_structure_solution 'SHELXS-97 (Sheldrick, 1990)'
_diffrn_ambient_temperature 273(2)
_diffrn_measured_fraction_theta_full 0.951
_diffrn_measured_fraction_theta_max 0.951
_diffrn_measurement_device_type 'CCD area detector'
_diffrn_measurement_method 'phi and omega scans'
_diffrn_radiation_monochromator graphite
_diffrn_radiation_source 'fine-focus sealed tube'
_diffrn_radiation_type MoK\a
_diffrn_radiation_wavelength 0.71073
_diffrn_reflns_av_R_equivalents 0.0387
_diffrn_reflns_av_sigmaI/netI 0.0447
_diffrn_reflns_limit_h_max 11
_diffrn_reflns_limit_h_min -23
_diffrn_reflns_limit_k_max 23
_diffrn_reflns_limit_k_min -25
_diffrn_reflns_limit_l_max 24
_diffrn_reflns_limit_l_min -29
_diffrn_reflns_number 41799
_diffrn_reflns_theta_full 28.29
_diffrn_reflns_theta_max 28.29
_diffrn_reflns_theta_min 1.79
_exptl_absorpt_coefficient_mu 2.745
_exptl_absorpt_correction_T_max 0.5587
_exptl_absorpt_correction_T_min 0.5136
_exptl_absorpt_correction_type none
_exptl_crystal_colour yellow
_exptl_crystal_density_diffrn 1.716
_exptl_crystal_density_meas ?
_exptl_crystal_density_method 'not measured'
_exptl_crystal_description block
_exptl_crystal_F_000 4016
_exptl_crystal_size_max 0.28
_exptl_crystal_size_mid 0.26
_exptl_crystal_size_min 0.24
_refine_diff_density_max 0.811
_refine_diff_density_min -0.786
_refine_diff_density_rms 0.089
_refine_ls_extinction_method none
_refine_ls_goodness_of_fit_ref 1.018
_refine_ls_hydrogen_treatment constr
_refine_ls_matrix_type full
_refine_ls_number_parameters 460
_refine_ls_number_reflns 9358
_refine_ls_number_restraints 0
_refine_ls_restrained_S_all 1.018
_refine_ls_R_factor_all 0.0865
_refine_ls_R_factor_gt 0.0441
_refine_ls_shift/su_max 0.002
_refine_ls_shift/su_mean 0.000
_refine_ls_structure_factor_coef Fsqd
_refine_ls_weighting_details 'calc w=1/[\s^2^(Fo^2^)+(0.0330P)^2^+13.3134P] where P=(Fo^2^+2Fc^2^)/3'
_refine_ls_weighting_scheme calc
_refine_ls_wR_factor_gt 0.0871
_refine_ls_wR_factor_ref 0.0997
_reflns_number_gt 5820
_reflns_number_total 9358
_reflns_threshold_expression >2sigma(I)
_cod_data_source_file 656749.cff
_cod_data_source_block 070711d_0m
_cod_depositor_comments
;
The following automatic conversions were performed:
'_symmetry_cell_setting' value 'Orthorhombic' changed to 'orthorhombic'
according to '/home/saulius/struct/CIF-dictionaries/cif_core.dic'
dictionary named 'cif_core.dic' version 2.4.1 from 2010-06-29.

Automatic conversion script
Id: cif_fix_enum 1555 2011-01-17 13:19:09Z saulius 

The following automatic conversions were performed:

'_exptl_crystal_density_meas' value 'not measured' was changed to '?'
- the value is perceived as not measured.

Automatic conversion script
Id: cif_fix_values 3008 2015-01-20 13:52:24Z robertas 
;
_cod_original_sg_symbol_H-M Pbca
_cod_database_code 8103021

loop_
_symmetry_equiv_pos_as_xyz
'x, y, z'
'-x+1/2, -y, z+1/2'
'-x, y+1/2, -z+1/2'
'x+1/2, -y+1/2, -z'
'-x, -y, -z'
'x-1/2, y, -z-1/2'
'x, -y-1/2, z-1/2'
'-x-1/2, y-1/2, z'

loop_
_atom_site_label
_atom_site_type_symbol
_atom_site_fract_x
_atom_site_fract_y
_atom_site_fract_z
_atom_site_U_iso_or_equiv
_atom_site_adp_type
_atom_site_occupancy
_atom_site_symmetry_multiplicity
_atom_site_calc_flag
_atom_site_refinement_flags
_atom_site_disorder_assembly
_atom_site_disorder_group
I2 I 0.189371(19) 1.093366(18) 0.622523(15) 0.05642(11) Uani 1 1 d . . .
I1 I 0.409780(18) 1.088956(17) 0.540844(14) 0.05215(11) Uani 1 1 d . . .
Cu1 Cu 0.31964(3) 1.02268(3) 0.62654(2) 0.04613(16) Uani 1 1 d . . .
Cu2 Cu 0.25756(4) 1.07513(3) 0.51742(3) 0.05533(18) Uani 1 1 d . . .
C1 C 0.3988(2) 1.0157(2) 0.74926(19) 0.0404(11) Uani 1 1 d . . .
C3 C 0.4011(3) 0.9092(3) 0.7973(2) 0.0621(14) Uani 1 1 d . . .
H3 H 0.3875 0.8642 0.7977 0.075 Uiso 1 1 calc R . .
C5 C 0.4657(3) 1.0000(3) 0.8428(2) 0.0649(16) Uani 1 1 d . . .
H5 H 0.4953 1.0168 0.8736 0.078 Uiso 1 1 calc R . .
C6 C 0.4438(3) 1.0418(3) 0.7960(2) 0.0514(13) Uani 1 1 d . . .
C2 C 0.3786(3) 0.9484(3) 0.7512(2) 0.0519(13) Uani 1 1 d . . .
H2 H 0.3495 0.9302 0.7208 0.062 Uiso 1 1 calc R . .
C4 C 0.4437(3) 0.9346(4) 0.8433(3) 0.0725(17) Uani 1 1 d . . .
H4 H 0.4576 0.9071 0.8749 0.087 Uiso 1 1 calc R . .
C9 C 0.3930(3) 1.1181(3) 0.7039(2) 0.0611(14) Uani 1 1 d . . .
H9 H 0.3749 1.1455 0.6737 0.073 Uiso 1 1 calc R . .
P1 P 0.31078(6) 0.91855(6) 0.59322(5) 0.0381(3) Uani 1 1 d . . .
N2 N 0.2187(3) 1.1534(2) 0.4664(2) 0.0668(13) Uani 1 1 d . . .
C10 C 0.1603(4) 1.1933(3) 0.4822(3) 0.0732(17) Uani 1 1 d . . .
H10 H 0.1396 1.1878 0.5199 0.088 Uiso 1 1 calc R . .
C12 C 0.1673(5) 1.2472(3) 0.3853(3) 0.085(2) Uani 1 1 d . . .
C11 C 0.1292(5) 1.2423(4) 0.4455(4) 0.114(3) Uani 1 1 d . . .
H11 H 0.0888 1.2694 0.4568 0.137 Uiso 1 1 calc R . .
C18 C 0.2522(4) 1.1594(4) 0.4104(4) 0.100(3) Uani 1 1 d . . .
H18 H 0.2920 1.1311 0.3998 0.120 Uiso 1 1 calc R . .
C17 C 0.2277(5) 1.2047(5) 0.3728(4) 0.112(3) Uani 1 1 d . . .
P2 P 0.26171(6) 0.97505(6) 0.47278(5) 0.0398(3) Uani 1 1 d . . .
C38 C 0.3051(2) 0.9740(2) 0.39914(19) 0.0391(10) Uani 1 1 d . . .
C43 C 0.3836(3) 0.9759(3) 0.3927(2) 0.0524(13) Uani 1 1 d . . .
H43 H 0.4145 0.9752 0.4262 0.063 Uiso 1 1 calc R . .
C40 C 0.2953(3) 0.9796(3) 0.2924(2) 0.0727(18) Uani 1 1 d . . .
H40 H 0.2650 0.9806 0.2586 0.087 Uiso 1 1 calc R . .
C41 C 0.3724(3) 0.9806(3) 0.2870(2) 0.0678(16) Uani 1 1 d . . .
H41 H 0.3950 0.9826 0.2497 0.081 Uiso 1 1 calc R . .
C42 C 0.4159(3) 0.9788(3) 0.3369(2) 0.0624(15) Uani 1 1 d . . .
H42 H 0.4685 0.9795 0.3334 0.075 Uiso 1 1 calc R . .
C25 C 0.2256(3) 0.8703(2) 0.6100(2) 0.0431(11) Uani 1 1 d . . .
C32 C 0.1754(3) 0.9253(3) 0.4646(2) 0.0456(12) Uani 1 1 d . . .
C19 C 0.3879(3) 0.8638(2) 0.61708(19) 0.0414(11) Uani 1 1 d . . .
C30 C 0.1802(3) 0.8919(3) 0.6561(2) 0.0554(13) Uani 1 1 d . . .
H30 H 0.1930 0.9308 0.6765 0.067 Uiso 1 1 calc R . .
C20 C 0.3779(3) 0.8051(3) 0.6484(2) 0.0644(15) Uani 1 1 d . . .
H20 H 0.3291 0.7890 0.6551 0.077 Uiso 1 1 calc R . .
C24 C 0.4605(3) 0.8859(3) 0.6082(3) 0.0679(16) Uani 1 1 d . . .
H24 H 0.4685 0.9251 0.5868 0.081 Uiso 1 1 calc R . .
C26 C 0.2058(3) 0.8124(3) 0.5807(3) 0.0642(15) Uani 1 1 d . . .
H26 H 0.2361 0.7968 0.5499 0.077 Uiso 1 1 calc R . .
C33 C 0.1743(3) 0.8655(3) 0.4335(2) 0.0624(15) Uani 1 1 d . . .
H33 H 0.2176 0.8517 0.4133 0.075 Uiso 1 1 calc R . .
C37 C 0.1096(3) 0.9458(3) 0.4929(2) 0.0595(14) Uani 1 1 d . . .
H37 H 0.1085 0.9862 0.5134 0.071 Uiso 1 1 calc R . .
C21 C 0.4391(3) 0.7705(3) 0.6696(3) 0.0773(18) Uani 1 1 d . . .
H21 H 0.4315 0.7306 0.6901 0.093 Uiso 1 1 calc R . .
C31 C 0.3237(2) 0.9161(2) 0.51245(19) 0.0417(11) Uani 1 1 d . . .
H31A H 0.3134 0.8712 0.4984 0.050 Uiso 1 1 calc R . .
H31B H 0.3762 0.9265 0.5032 0.050 Uiso 1 1 calc R . .
C8 C 0.4384(4) 1.1472(3) 0.7476(3) 0.0730(17) Uani 1 1 d . . .
H8 H 0.4513 1.1922 0.7453 0.088 Uiso 1 1 calc R . .
C7 C 0.4635(3) 1.1095(3) 0.7931(2) 0.0697(17) Uani 1 1 d . . .
H7 H 0.4938 1.1284 0.8225 0.084 Uiso 1 1 calc R . .
N1 N 0.3741(2) 1.0547(2) 0.70259(16) 0.0440(9) Uani 1 1 d . . .
C16 C 0.2676(7) 1.2061(7) 0.3153(4) 0.170(7) Uani 1 1 d . . .
H16 H 0.3074 1.1769 0.3073 0.204 Uiso 1 1 calc R . .
C14 C 0.1831(9) 1.2961(6) 0.2906(5) 0.175(6) Uani 1 1 d . . .
H14 H 0.1700 1.3280 0.2624 0.210 Uiso 1 1 calc R . .
C13 C 0.1444(7) 1.2933(4) 0.3445(5) 0.161(5) Uani 1 1 d . . .
H13 H 0.1041 1.3220 0.3525 0.193 Uiso 1 1 calc R . .
C15 C 0.2463(7) 1.2472(9) 0.2784(7) 0.181(7) Uani 1 1 d . . .
H15 H 0.2701 1.2482 0.2415 0.217 Uiso 1 1 calc R . .
C35 C 0.0461(4) 0.8463(4) 0.4602(3) 0.087(2) Uani 1 1 d . . .
H35 H 0.0028 0.8196 0.4587 0.104 Uiso 1 1 calc R . .
C36 C 0.0450(3) 0.9053(4) 0.4906(3) 0.083(2) Uani 1 1 d . . .
H36 H 0.0009 0.9188 0.5099 0.100 Uiso 1 1 calc R . .
C34 C 0.1112(4) 0.8266(3) 0.4321(3) 0.0770(18) Uani 1 1 d . . .
H34 H 0.1122 0.7861 0.4118 0.092 Uiso 1 1 calc R . .
C28 C 0.0970(4) 0.7995(4) 0.6419(4) 0.089(2) Uani 1 1 d . . .
H28 H 0.0535 0.7758 0.6523 0.107 Uiso 1 1 calc R . .
C29 C 0.1156(3) 0.8563(4) 0.6724(3) 0.0799(19) Uani 1 1 d . . .
H29 H 0.0854 0.8710 0.7037 0.096 Uiso 1 1 calc R . .
C27 C 0.1413(4) 0.7772(3) 0.5968(3) 0.085(2) Uani 1 1 d . . .
H27 H 0.1283 0.7383 0.5766 0.101 Uiso 1 1 calc R . .
C39 C 0.2619(3) 0.9771(3) 0.3482(2) 0.0625(15) Uani 1 1 d . . .
H39 H 0.2092 0.9774 0.3513 0.075 Uiso 1 1 calc R . .
C22 C 0.5107(3) 0.7937(3) 0.6612(3) 0.0732(17) Uani 1 1 d . . .
H22 H 0.5520 0.7704 0.6766 0.088 Uiso 1 1 calc R . .
C23 C 0.5218(3) 0.8512(3) 0.6302(3) 0.086(2) Uani 1 1 d . . .
H23 H 0.5708 0.8671 0.6239 0.103 Uiso 1 1 calc R . .

loop_
_atom_site_aniso_label
_atom_site_aniso_U_11
_atom_site_aniso_U_22
_atom_site_aniso_U_33
_atom_site_aniso_U_23
_atom_site_aniso_U_13
_atom_site_aniso_U_12
I2 0.0606(2) 0.0641(3) 0.04452(19) 0.00193(17) 0.00910(15) 0.01976(17)
I1 0.05255(19) 0.0558(2) 0.04811(19) -0.00245(16) 0.00352(14) -0.00633(16)
Cu1 0.0572(4) 0.0403(4) 0.0409(3) -0.0058(3) -0.0064(3) 0.0008(3)
Cu2 0.0617(4) 0.0504(4) 0.0540(4) -0.0077(3) 0.0075(3) 0.0044(3)
C1 0.039(2) 0.048(3) 0.034(2) -0.002(2) 0.0048(19) 0.001(2)
C3 0.079(4) 0.058(4) 0.049(3) 0.010(3) -0.003(3) -0.003(3)
C5 0.058(3) 0.097(5) 0.040(3) -0.005(3) -0.012(2) 0.007(3)
C6 0.043(3) 0.071(4) 0.040(3) -0.011(3) 0.000(2) -0.004(3)
C2 0.055(3) 0.059(4) 0.042(3) -0.002(3) -0.006(2) -0.003(3)
C4 0.076(4) 0.095(5) 0.046(3) 0.010(3) -0.001(3) 0.015(4)
C9 0.092(4) 0.048(4) 0.043(3) -0.003(3) -0.009(3) -0.010(3)
P1 0.0451(6) 0.0348(7) 0.0343(6) -0.0003(5) -0.0036(5) 0.0017(5)
N2 0.084(3) 0.068(3) 0.048(3) 0.010(2) -0.002(2) -0.018(3)
C10 0.083(4) 0.054(4) 0.083(4) 0.015(3) -0.025(4) -0.004(3)
C12 0.124(6) 0.051(4) 0.081(5) 0.035(4) -0.066(5) -0.036(4)
C11 0.119(6) 0.081(6) 0.142(8) 0.013(5) -0.069(6) -0.030(5)
C18 0.108(5) 0.090(6) 0.102(6) 0.024(4) -0.045(5) -0.048(5)
C17 0.119(7) 0.099(7) 0.119(7) 0.016(6) -0.057(6) -0.042(6)
P2 0.0411(6) 0.0455(8) 0.0326(6) -0.0042(5) -0.0007(5) 0.0043(5)
C38 0.041(2) 0.041(3) 0.035(2) 0.001(2) -0.0029(19) 0.003(2)
C43 0.040(3) 0.079(4) 0.039(3) -0.006(3) -0.004(2) 0.002(2)
C40 0.054(3) 0.130(6) 0.033(3) 0.008(3) -0.007(2) 0.007(3)
C41 0.058(3) 0.105(5) 0.041(3) 0.001(3) 0.009(3) 0.004(3)
C42 0.040(3) 0.102(5) 0.045(3) 0.001(3) 0.003(2) 0.002(3)
C25 0.047(3) 0.036(3) 0.047(3) 0.004(2) -0.004(2) 0.002(2)
C32 0.048(3) 0.056(3) 0.033(3) -0.003(2) -0.001(2) 0.002(2)
C19 0.051(3) 0.035(3) 0.038(3) -0.002(2) -0.003(2) 0.005(2)
C30 0.054(3) 0.056(4) 0.057(3) 0.011(3) 0.004(3) 0.000(3)
C20 0.059(3) 0.057(4) 0.077(4) 0.020(3) 0.003(3) 0.008(3)
C24 0.053(3) 0.072(4) 0.078(4) 0.029(3) -0.001(3) -0.002(3)
C26 0.074(4) 0.048(4) 0.070(4) -0.006(3) -0.004(3) -0.008(3)
C33 0.052(3) 0.069(4) 0.065(4) -0.012(3) -0.002(3) -0.009(3)
C37 0.051(3) 0.073(4) 0.054(3) -0.002(3) 0.008(2) 0.003(3)
C21 0.071(4) 0.055(4) 0.105(5) 0.036(4) 0.004(3) 0.016(3)
C31 0.045(2) 0.041(3) 0.039(3) -0.004(2) -0.005(2) 0.002(2)
C8 0.105(5) 0.051(4) 0.063(4) -0.014(3) -0.004(3) -0.018(3)
C7 0.080(4) 0.081(5) 0.048(3) -0.019(3) -0.006(3) -0.029(3)
N1 0.053(2) 0.045(3) 0.034(2) -0.0050(18) -0.0018(17) -0.0017(19)
C16 0.086(11) 0.134(15) 0.025(5) 0.031(7) -0.011(6) -0.083(11)
C14 0.141(16) 0.074(11) 0.048(8) 0.034(8) -0.042(9) -0.066(11)
C13 0.123(13) 0.046(7) 0.073(9) 0.038(6) -0.058(9) -0.039(7)
C15 0.076(11) 0.126(19) 0.070(11) -0.030(12) 0.010(10) -0.048(11)
C35 0.070(4) 0.108(6) 0.083(5) -0.004(4) -0.002(4) -0.034(4)
C36 0.049(3) 0.124(6) 0.076(4) 0.016(4) 0.014(3) -0.003(4)
C34 0.074(4) 0.078(5) 0.079(4) -0.014(4) -0.010(3) -0.019(4)
C28 0.071(4) 0.080(6) 0.117(6) 0.038(5) -0.006(4) -0.025(4)
C29 0.059(4) 0.091(5) 0.090(5) 0.020(4) 0.014(3) 0.000(4)
C27 0.096(5) 0.057(4) 0.100(5) 0.009(4) -0.014(4) -0.032(4)
C39 0.041(3) 0.107(5) 0.039(3) 0.007(3) -0.002(2) 0.011(3)
C22 0.067(4) 0.075(5) 0.078(4) 0.020(3) 0.005(3) 0.030(3)
C23 0.049(3) 0.099(5) 0.110(5) 0.051(4) 0.006(3) 0.009(3)

loop_
_atom_type_symbol
_atom_type_description
_atom_type_scat_dispersion_real
_atom_type_scat_dispersion_imag
_atom_type_scat_source
C C 0.0033 0.0016 'International Tables Vol C Tables 4.2.6.8 and 6.1.1.4'
H H 0.0000 0.0000 'International Tables Vol C Tables 4.2.6.8 and 6.1.1.4'
N N 0.0061 0.0033 'International Tables Vol C Tables 4.2.6.8 and 6.1.1.4'
Cu Cu 0.3201 1.2651 'International Tables Vol C Tables 4.2.6.8 and 6.1.1.4'
P P 0.1023 0.0942 'International Tables Vol C Tables 4.2.6.8 and 6.1.1.4'
I I -0.4742 1.8119 'International Tables Vol C Tables 4.2.6.8 and 6.1.1.4'

loop_
_geom_angle_atom_site_label_1
_geom_angle_atom_site_label_2
_geom_angle_atom_site_label_3
_geom_angle
_geom_angle_site_symmetry_1
_geom_angle_site_symmetry_3
_geom_angle_publ_flag
Cu2 I2 Cu1 64.96(2) . . ?
Cu2 I1 Cu1 62.352(19) . . ?
N1 Cu1 P1 127.18(12) . . ?
N1 Cu1 I2 105.09(11) . . ?
P1 Cu1 I2 114.90(4) . . ?
N1 Cu1 I1 99.18(11) . . ?
P1 Cu1 I1 104.40(4) . . ?
I2 Cu1 I1 102.05(2) . . ?
N1 Cu1 Cu2 140.27(12) . . ?
P1 Cu1 Cu2 91.54(4) . . ?
I2 Cu1 Cu2 57.227(18) . . ?
I1 Cu1 Cu2 57.418(18) . . ?
N2 Cu2 P2 116.09(14) . . ?
N2 Cu2 I2 103.91(15) . . ?
P2 Cu2 I2 122.17(4) . . ?
N2 Cu2 I1 110.80(14) . . ?
P2 Cu2 I1 98.30(4) . . ?
I2 Cu2 I1 104.73(2) . . ?
N2 Cu2 Cu1 151.30(14) . . ?
P2 Cu2 Cu1 92.57(4) . . ?
I2 Cu2 Cu1 57.810(19) . . ?
I1 Cu2 Cu1 60.229(19) . . ?
N1 C1 C2 119.3(4) . . ?
N1 C1 C6 122.3(5) . . ?
C2 C1 C6 118.4(5) . . ?
C2 C3 C4 121.3(6) . . ?
C2 C3 H3 119.3 . . ?
C4 C3 H3 119.3 . . ?
C4 C5 C6 120.1(5) . . ?
C4 C5 H5 120.0 . . ?
C6 C5 H5 120.0 . . ?
C7 C6 C5 123.0(5) . . ?
C7 C6 C1 117.4(5) . . ?
C5 C6 C1 119.6(5) . . ?
C3 C2 C1 120.5(5) . . ?
C3 C2 H2 119.7 . . ?
C1 C2 H2 119.7 . . ?
C5 C4 C3 120.1(6) . . ?
C5 C4 H4 119.9 . . ?
C3 C4 H4 119.9 . . ?
N1 C9 C8 124.4(5) . . ?
N1 C9 H9 117.8 . . ?
C8 C9 H9 117.8 . . ?
C25 P1 C19 103.5(2) . . ?
C25 P1 C31 107.0(2) . . ?
C19 P1 C31 100.6(2) . . ?
C25 P1 Cu1 118.99(16) . . ?
C19 P1 Cu1 114.28(15) . . ?
C31 P1 Cu1 110.57(16) . . ?
C10 N2 C18 120.7(6) . . ?
C10 N2 Cu2 123.7(4) . . ?
C18 N2 Cu2 115.3(5) . . ?
N2 C10 C11 123.9(7) . . ?
N2 C10 H10 118.0 . . ?
C11 C10 H10 118.0 . . ?
C13 C12 C17 120.3(10) . . ?
C13 C12 C11 121.0(10) . . ?
C17 C12 C11 118.7(6) . . ?
C10 C11 C12 113.7(8) . . ?
C10 C11 H11 123.2 . . ?
C12 C11 H11 123.2 . . ?
C17 C18 N2 120.1(9) . . ?
C17 C18 H18 120.0 . . ?
N2 C18 H18 120.0 . . ?
C18 C17 C12 122.8(9) . . ?
C18 C17 C16 115.1(11) . . ?
C12 C17 C16 122.0(10) . . ?
C32 P2 C38 104.5(2) . . ?
C32 P2 C31 101.2(2) . . ?
C38 P2 C31 100.7(2) . . ?
C32 P2 Cu2 120.37(16) . . ?
C38 P2 Cu2 115.52(15) . . ?
C31 P2 Cu2 111.97(15) . . ?
C39 C38 C43 117.5(4) . . ?
C39 C38 P2 121.6(3) . . ?
C43 C38 P2 120.7(3) . . ?
C42 C43 C38 120.3(4) . . ?
C42 C43 H43 119.8 . . ?
C38 C43 H43 119.8 . . ?
C41 C40 C39 120.3(5) . . ?
C41 C40 H40 119.9 . . ?
C39 C40 H40 119.9 . . ?
C42 C41 C40 119.0(5) . . ?
C42 C41 H41 120.5 . . ?
C40 C41 H41 120.5 . . ?
C41 C42 C43 121.5(5) . . ?
C41 C42 H42 119.3 . . ?
C43 C42 H42 119.3 . . ?
C26 C25 C30 118.4(5) . . ?
C26 C25 P1 123.7(4) . . ?
C30 C25 P1 117.8(4) . . ?
C37 C32 C33 118.5(5) . . ?
C37 C32 P2 119.2(4) . . ?
C33 C32 P2 122.3(4) . . ?
C24 C19 C20 118.0(5) . . ?
C24 C19 P1 117.3(4) . . ?
C20 C19 P1 124.5(4) . . ?
C25 C30 C29 120.8(6) . . ?
C25 C30 H30 119.6 . . ?
C29 C30 H30 119.6 . . ?
C21 C20 C19 120.7(5) . . ?
C21 C20 H20 119.7 . . ?
C19 C20 H20 119.7 . . ?
C19 C24 C23 121.1(5) . . ?
C19 C24 H24 119.4 . . ?
C23 C24 H24 119.4 . . ?
C25 C26 C27 120.7(6) . . ?
C25 C26 H26 119.7 . . ?
C27 C26 H26 119.7 . . ?
C34 C33 C32 121.2(5) . . ?
C34 C33 H33 119.4 . . ?
C32 C33 H33 119.4 . . ?
C32 C37 C36 119.5(6) . . ?
C32 C37 H37 120.3 . . ?
C36 C37 H37 120.3 . . ?
C22 C21 C20 120.6(5) . . ?
C22 C21 H21 119.7 . . ?
C20 C21 H21 119.7 . . ?
P1 C31 P2 113.1(2) . . ?
P1 C31 H31A 109.0 . . ?
P2 C31 H31A 109.0 . . ?
P1 C31 H31B 109.0 . . ?
P2 C31 H31B 109.0 . . ?
H31A C31 H31B 107.8 . . ?
C7 C8 C9 119.4(6) . . ?
C7 C8 H8 120.3 . . ?
C9 C8 H8 120.3 . . ?
C8 C7 C6 119.7(5) . . ?
C8 C7 H7 120.1 . . ?
C6 C7 H7 120.1 . . ?
C9 N1 C1 116.7(4) . . ?
C9 N1 Cu1 115.9(3) . . ?
C1 N1 Cu1 127.1(3) . . ?
C15 C16 C17 117.6(16) . . ?
C15 C16 H16 121.2 . . ?
C17 C16 H16 121.2 . . ?
C13 C14 C15 119.7(11) . . ?
C13 C14 H14 120.2 . . ?
C15 C14 H14 120.2 . . ?
C12 C13 C14 117.9(13) . . ?
C12 C13 H13 121.0 . . ?
C14 C13 H13 121.0 . . ?
C16 C15 C14 122.3(15) . . ?
C16 C15 H15 118.8 . . ?
C14 C15 H15 118.8 . . ?
C36 C35 C34 119.5(6) . . ?
C36 C35 H35 120.3 . . ?
C34 C35 H35 120.3 . . ?
C35 C36 C37 120.6(6) . . ?
C35 C36 H36 119.7 . . ?
C37 C36 H36 119.7 . . ?
C33 C34 C35 120.7(6) . . ?
C33 C34 H34 119.6 . . ?
C35 C34 H34 119.6 . . ?
C27 C28 C29 120.8(6) . . ?
C27 C28 H28 119.6 . . ?
C29 C28 H28 119.6 . . ?
C28 C29 C30 119.3(6) . . ?
C28 C29 H29 120.4 . . ?
C30 C29 H29 120.4 . . ?
C28 C27 C26 120.1(6) . . ?
C28 C27 H27 120.0 . . ?
C26 C27 H27 120.0 . . ?
C38 C39 C40 121.4(4) . . ?
C38 C39 H39 119.3 . . ?
C40 C39 H39 119.3 . . ?
C21 C22 C23 119.7(5) . . ?
C21 C22 H22 120.2 . . ?
C23 C22 H22 120.2 . . ?
C22 C23 C24 119.9(6) . . ?
C22 C23 H23 120.0 . . ?
C24 C23 H23 120.0 . . ?

loop_
_geom_bond_atom_site_label_1
_geom_bond_atom_site_label_2
_geom_bond_distance
_geom_bond_site_symmetry_2
_geom_bond_publ_flag
I2 Cu2 2.6780(7) . ?
I2 Cu1 2.6954(7) . ?
I1 Cu2 2.7450(7) . ?
I1 Cu1 2.8277(7) . ?
Cu1 N1 2.064(4) . ?
Cu1 P1 2.2186(13) . ?
Cu1 Cu2 2.8857(9) . ?
Cu2 N2 2.060(5) . ?
Cu2 P2 2.2404(14) . ?
C1 N1 1.379(6) . ?
C1 C2 1.393(7) . ?
C1 C6 1.415(6) . ?
C3 C2 1.360(7) . ?
C3 C4 1.376(8) . ?
C3 H3 0.9300 . ?
C5 C4 1.364(8) . ?
C5 C6 1.400(7) . ?
C5 H5 0.9300 . ?
C6 C7 1.400(8) . ?
C2 H2 0.9300 . ?
C4 H4 0.9300 . ?
C9 N1 1.310(6) . ?
C9 C8 1.395(7) . ?
C9 H9 0.9300 . ?
P1 C25 1.822(5) . ?
P1 C19 1.825(5) . ?
P1 C31 1.833(4) . ?
N2 C10 1.348(7) . ?
N2 C18 1.396(9) . ?
C10 C11 1.394(9) . ?
C10 H10 0.9300 . ?
C12 C13 1.362(10) . ?
C12 C17 1.390(11) . ?
C12 C11 1.514(11) . ?
C11 H11 0.9300 . ?
C18 C17 1.314(10) . ?
C18 H18 0.9300 . ?
C17 C16 1.473(13) . ?
P2 C32 1.826(5) . ?
P2 C38 1.826(4) . ?
P2 C31 1.837(4) . ?
C38 C39 1.377(6) . ?
C38 C43 1.389(6) . ?
C43 C42 1.379(6) . ?
C43 H43 0.9300 . ?
C40 C41 1.364(7) . ?
C40 C39 1.387(7) . ?
C40 H40 0.9300 . ?
C41 C42 1.360(7) . ?
C41 H41 0.9300 . ?
C42 H42 0.9300 . ?
C25 C26 1.377(7) . ?
C25 C30 1.380(7) . ?
C32 C37 1.384(6) . ?
C32 C33 1.384(7) . ?
C19 C24 1.367(7) . ?
C19 C20 1.380(7) . ?
C30 C29 1.392(7) . ?
C30 H30 0.9300 . ?
C20 C21 1.366(7) . ?
C20 H20 0.9300 . ?
C24 C23 1.377(7) . ?
C24 H24 0.9300 . ?
C26 C27 1.385(8) . ?
C26 H26 0.9300 . ?
C33 C34 1.357(7) . ?
C33 H33 0.9300 . ?
C37 C36 1.397(8) . ?
C37 H37 0.9300 . ?
C21 C22 1.357(8) . ?
C21 H21 0.9300 . ?
C31 H31A 0.9700 . ?
C31 H31B 0.9700 . ?
C8 C7 1.346(8) . ?
C8 H8 0.9300 . ?
C7 H7 0.9300 . ?
C16 C15 1.227(18) . ?
C16 H16 0.9300 . ?
C14 C13 1.393(16) . ?
C14 C15 1.507(16) . ?
C14 H14 0.9300 . ?
C13 H13 0.9300 . ?
C15 H15 0.9300 . ?
C35 C36 1.364(9) . ?
C35 C34 1.366(9) . ?
C35 H35 0.9300 . ?
C36 H36 0.9300 . ?
C34 H34 0.9300 . ?
C28 C27 1.355(9) . ?
C28 C29 1.367(9) . ?
C28 H28 0.9300 . ?
C29 H29 0.9300 . ?
C27 H27 0.9300 . ?
C39 H39 0.9300 . ?
C22 C23 1.358(8) . ?
C22 H22 0.9300 . ?
C23 H23 0.9300 . ?

loop_
_geom_torsion_atom_site_label_1
_geom_torsion_atom_site_label_2
_geom_torsion_atom_site_label_3
_geom_torsion_atom_site_label_4
_geom_torsion
_geom_torsion_site_symmetry_1
_geom_torsion_site_symmetry_2
_geom_torsion_site_symmetry_3
_geom_torsion_site_symmetry_4
_geom_torsion_publ_flag
Cu2 I2 Cu1 N1 140.69(12) . . . . ?
Cu2 I2 Cu1 P1 -74.71(4) . . . . ?
Cu2 I2 Cu1 I1 37.60(2) . . . . ?
Cu2 I1 Cu1 N1 -145.21(11) . . . . ?
Cu2 I1 Cu1 P1 82.46(4) . . . . ?
Cu2 I1 Cu1 I2 -37.50(2) . . . . ?
Cu1 I2 Cu2 N2 -155.77(14) . . . . ?
Cu1 I2 Cu2 P2 70.52(5) . . . . ?
Cu1 I2 Cu2 I1 -39.46(2) . . . . ?
Cu1 I1 Cu2 N2 149.74(15) . . . . ?
Cu1 I1 Cu2 P2 -88.21(4) . . . . ?
Cu1 I1 Cu2 I2 38.29(2) . . . . ?
N1 Cu1 Cu2 N2 -17.1(4) . . . . ?
P1 Cu1 Cu2 N2 175.0(3) . . . . ?
I2 Cu1 Cu2 N2 56.0(3) . . . . ?
I1 Cu1 Cu2 N2 -78.9(3) . . . . ?
N1 Cu1 Cu2 P2 159.88(17) . . . . ?
P1 Cu1 Cu2 P2 -8.05(5) . . . . ?
I2 Cu1 Cu2 P2 -126.98(4) . . . . ?
I1 Cu1 Cu2 P2 98.09(4) . . . . ?
N1 Cu1 Cu2 I2 -73.13(16) . . . . ?
P1 Cu1 Cu2 I2 118.93(4) . . . . ?
I1 Cu1 Cu2 I2 -134.92(2) . . . . ?
N1 Cu1 Cu2 I1 61.79(16) . . . . ?
P1 Cu1 Cu2 I1 -106.15(4) . . . . ?
I2 Cu1 Cu2 I1 134.92(2) . . . . ?
C4 C5 C6 C7 179.1(5) . . . . ?
C4 C5 C6 C1 -0.1(8) . . . . ?
N1 C1 C6 C7 -0.7(7) . . . . ?
C2 C1 C6 C7 180.0(5) . . . . ?
N1 C1 C6 C5 178.6(4) . . . . ?
C2 C1 C6 C5 -0.8(7) . . . . ?
C4 C3 C2 C1 0.6(8) . . . . ?
N1 C1 C2 C3 -178.8(4) . . . . ?
C6 C1 C2 C3 0.6(7) . . . . ?
C6 C5 C4 C3 1.2(9) . . . . ?
C2 C3 C4 C5 -1.5(9) . . . . ?
N1 Cu1 P1 C25 96.8(2) . . . . ?
I2 Cu1 P1 C25 -38.65(17) . . . . ?
I1 Cu1 P1 C25 -149.56(17) . . . . ?
Cu2 Cu1 P1 C25 -92.88(17) . . . . ?
N1 Cu1 P1 C19 -26.1(2) . . . . ?
I2 Cu1 P1 C19 -161.55(16) . . . . ?
I1 Cu1 P1 C19 87.54(16) . . . . ?
Cu2 Cu1 P1 C19 144.22(16) . . . . ?
N1 Cu1 P1 C31 -138.8(2) . . . . ?
I2 Cu1 P1 C31 85.81(15) . . . . ?
I1 Cu1 P1 C31 -25.10(15) . . . . ?
Cu2 Cu1 P1 C31 31.59(15) . . . . ?
P2 Cu2 N2 C10 124.9(4) . . . . ?
I2 Cu2 N2 C10 -12.1(5) . . . . ?
I1 Cu2 N2 C10 -124.1(4) . . . . ?
Cu1 Cu2 N2 C10 -58.5(6) . . . . ?
P2 Cu2 N2 C18 -49.2(4) . . . . ?
I2 Cu2 N2 C18 173.7(4) . . . . ?
I1 Cu2 N2 C18 61.8(4) . . . . ?
Cu1 Cu2 N2 C18 127.4(4) . . . . ?
C18 N2 C10 C11 0.1(9) . . . . ?
Cu2 N2 C10 C11 -173.7(4) . . . . ?
N2 C10 C11 C12 -0.2(9) . . . . ?
C13 C12 C11 C10 -179.0(6) . . . . ?
C17 C12 C11 C10 -0.6(9) . . . . ?
C10 N2 C18 C17 0.9(9) . . . . ?
Cu2 N2 C18 C17 175.2(5) . . . . ?
N2 C18 C17 C12 -1.8(11) . . . . ?
N2 C18 C17 C16 180.0(6) . . . . ?
C13 C12 C17 C18 180.0(7) . . . . ?
C11 C12 C17 C18 1.6(10) . . . . ?
C13 C12 C17 C16 -1.9(11) . . . . ?
C11 C12 C17 C16 179.7(6) . . . . ?
N2 Cu2 P2 C32 -79.5(2) . . . . ?
I2 Cu2 P2 C32 49.09(18) . . . . ?
I1 Cu2 P2 C32 162.37(17) . . . . ?
Cu1 Cu2 P2 C32 102.09(17) . . . . ?
N2 Cu2 P2 C38 47.4(2) . . . . ?
I2 Cu2 P2 C38 176.04(15) . . . . ?
I1 Cu2 P2 C38 -70.68(15) . . . . ?
Cu1 Cu2 P2 C38 -130.96(15) . . . . ?
N2 Cu2 P2 C31 161.9(2) . . . . ?
I2 Cu2 P2 C31 -69.49(17) . . . . ?
I1 Cu2 P2 C31 43.80(16) . . . . ?
Cu1 Cu2 P2 C31 -16.49(16) . . . . ?
C32 P2 C38 C39 37.8(5) . . . . ?
C31 P2 C38 C39 142.4(4) . . . . ?
Cu2 P2 C38 C39 -96.8(4) . . . . ?
C32 P2 C38 C43 -147.7(4) . . . . ?
C31 P2 C38 C43 -43.1(4) . . . . ?
Cu2 P2 C38 C43 77.7(4) . . . . ?
C39 C38 C43 C42 -1.8(8) . . . . ?
P2 C38 C43 C42 -176.5(4) . . . . ?
C39 C40 C41 C42 0.3(10) . . . . ?
C40 C41 C42 C43 0.0(10) . . . . ?
C38 C43 C42 C41 0.7(9) . . . . ?
C19 P1 C25 C26 -67.8(5) . . . . ?
C31 P1 C25 C26 37.9(5) . . . . ?
Cu1 P1 C25 C26 164.1(4) . . . . ?
C19 P1 C25 C30 109.6(4) . . . . ?
C31 P1 C25 C30 -144.7(4) . . . . ?
Cu1 P1 C25 C30 -18.5(4) . . . . ?
C38 P2 C32 C37 -140.3(4) . . . . ?
C31 P2 C32 C37 115.5(4) . . . . ?
Cu2 P2 C32 C37 -8.4(5) . . . . ?
C38 P2 C32 C33 43.4(5) . . . . ?
C31 P2 C32 C33 -60.9(5) . . . . ?
Cu2 P2 C32 C33 175.2(4) . . . . ?
C25 P1 C19 C24 177.9(4) . . . . ?
C31 P1 C19 C24 67.3(4) . . . . ?
Cu1 P1 C19 C24 -51.2(4) . . . . ?
C25 P1 C19 C20 -8.6(5) . . . . ?
C31 P1 C19 C20 -119.2(4) . . . . ?
Cu1 P1 C19 C20 122.3(4) . . . . ?
C26 C25 C30 C29 -0.5(8) . . . . ?
P1 C25 C30 C29 -178.1(4) . . . . ?
C24 C19 C20 C21 0.0(8) . . . . ?
P1 C19 C20 C21 -173.4(5) . . . . ?
C20 C19 C24 C23 -0.7(9) . . . . ?
P1 C19 C24 C23 173.2(5) . . . . ?
C30 C25 C26 C27 0.8(8) . . . . ?
P1 C25 C26 C27 178.2(4) . . . . ?
C37 C32 C33 C34 -1.9(8) . . . . ?
P2 C32 C33 C34 174.5(5) . . . . ?
C33 C32 C37 C36 1.4(8) . . . . ?
P2 C32 C37 C36 -175.1(4) . . . . ?
C19 C20 C21 C22 1.1(10) . . . . ?
C25 P1 C31 P2 79.3(3) . . . . ?
C19 P1 C31 P2 -172.9(2) . . . . ?
Cu1 P1 C31 P2 -51.7(3) . . . . ?
C32 P2 C31 P1 -85.9(3) . . . . ?
C38 P2 C31 P1 166.8(2) . . . . ?
Cu2 P2 C31 P1 43.5(3) . . . . ?
N1 C9 C8 C7 -2.3(9) . . . . ?
C9 C8 C7 C6 0.1(9) . . . . ?
C5 C6 C7 C8 -178.0(5) . . . . ?
C1 C6 C7 C8 1.2(8) . . . . ?
C8 C9 N1 C1 2.8(8) . . . . ?
C8 C9 N1 Cu1 -171.4(5) . . . . ?
C2 C1 N1 C9 178.1(4) . . . . ?
C6 C1 N1 C9 -1.3(6) . . . . ?
C2 C1 N1 Cu1 -8.5(6) . . . . ?
C6 C1 N1 Cu1 172.1(3) . . . . ?
P1 Cu1 N1 C9 159.0(3) . . . . ?
I2 Cu1 N1 C9 -62.3(4) . . . . ?
I1 Cu1 N1 C9 43.0(4) . . . . ?
Cu2 Cu1 N1 C9 -5.8(4) . . . . ?
P1 Cu1 N1 C1 -14.5(4) . . . . ?
I2 Cu1 N1 C1 124.3(3) . . . . ?
I1 Cu1 N1 C1 -130.5(3) . . . . ?
Cu2 Cu1 N1 C1 -179.3(3) . . . . ?
C18 C17 C16 C15 179.3(10) . . . . ?
C12 C17 C16 C15 1.0(14) . . . . ?
C17 C12 C13 C14 0.1(11) . . . . ?
C11 C12 C13 C14 178.5(7) . . . . ?
C15 C14 C13 C12 2.2(14) . . . . ?
C17 C16 C15 C14 1.4(18) . . . . ?
C13 C14 C15 C16 -3.1(18) . . . . ?
C34 C35 C36 C37 0.2(10) . . . . ?
C32 C37 C36 C35 -0.6(9) . . . . ?
C32 C33 C34 C35 1.6(10) . . . . ?
C36 C35 C34 C33 -0.7(10) . . . . ?
C27 C28 C29 C30 0.8(10) . . . . ?
C25 C30 C29 C28 -0.3(9) . . . . ?
C29 C28 C27 C26 -0.5(11) . . . . ?
C25 C26 C27 C28 -0.4(10) . . . . ?
C43 C38 C39 C40 2.2(8) . . . . ?
P2 C38 C39 C40 176.8(5) . . . . ?
C41 C40 C39 C38 -1.5(10) . . . . ?
C20 C21 C22 C23 -1.4(10) . . . . ?
C21 C22 C23 C24 0.7(11) . . . . ?
C19 C24 C23 C22 0.4(10) . . . . ?
